data_1504453
loop_
_publ_author_name
'Yang, Cheng-Hui'
'Cheng, Ming-Jen'
'Chiang, Michael Y.'
'Kuo, Yueh-Hsiung'
'Wang, Chyi-Jia'
'Chen, Ih-Sheng'

_publ_section_title
;
 Dihydrobenzo[c]phenanthridine alkaloids from stem bark of Zanthoxylum
 nitidum.
;
_journal_issue 4
_journal_name_full 'Journal of natural products'
_journal_page_first 669
_journal_page_last 673
_journal_paper_doi 10.1021/np700745f
_journal_volume 71
_journal_year 2008
_chemical_absolute_configuration unk
_chemical_formula_moiety 'C37 H45 N O5'
_chemical_formula_sum 'C37 H45 N O5'
_chemical_formula_weight 583.74
_chemical_name_systematic
;
 ?
;
_space_group_IT_number 4
_symmetry_cell_setting monoclinic
_symmetry_space_group_name_Hall 'P 2yb'
_symmetry_space_group_name_H-M 'P 1 21 1'
_atom_sites_solution_hydrogens geom
_atom_sites_solution_primary direct
_atom_sites_solution_secondary difmap
_audit_creation_method SHELXL-97
_cell_angle_alpha 90.00
_cell_angle_beta 90.00(2)
_cell_angle_gamma 90.00
_cell_formula_units_Z 2
_cell_length_a 6.9588(17)
_cell_length_b 12.409(3)
_cell_length_c 18.863(4)
_cell_measurement_reflns_used 25
_cell_measurement_temperature 298(2)
_cell_measurement_theta_max 10.38
_cell_measurement_theta_min 6.37
_cell_volume 1628.9(7)
_computing_cell_refinement 'MSC/AFC (Molecular Structure, 1992)'
_computing_data_collection 'MSC/AFC (Molecular Structure, 1992)'
_computing_data_reduction 'teXsan (Molecular Structure, 1985)'
_computing_molecular_graphics 'ORTEP-3 (Farrugia, 1997)'
_computing_publication_material 'WINGX (Farrugia, 1999)'
_computing_structure_refinement 'SHELXL-97 (Sheldrick, 1997)'
_computing_structure_solution 'SIR-92 (Altomare et al., 1993)'
_diffrn_ambient_temperature 298(2)
_diffrn_measured_fraction_theta_full 1.000
_diffrn_measured_fraction_theta_max 1.000
_diffrn_measurement_device_type 'RIGAKU AFC7S'
_diffrn_measurement_method \w/2\q
_diffrn_radiation_monochromator graphite
_diffrn_radiation_source 'fine-focus sealed tube'
_diffrn_radiation_type MoK\a
_diffrn_radiation_wavelength 0.71073
_diffrn_reflns_av_R_equivalents 0.0327
_diffrn_reflns_av_sigmaI/netI 0.1677
_diffrn_reflns_limit_h_max 8
_diffrn_reflns_limit_h_min -8
_diffrn_reflns_limit_k_max 15
_diffrn_reflns_limit_k_min -9
_diffrn_reflns_limit_l_max 15
_diffrn_reflns_limit_l_min -23
_diffrn_reflns_number 4437
_diffrn_reflns_theta_full 26.00
_diffrn_reflns_theta_max 26.00
_diffrn_reflns_theta_min 1.96
_diffrn_standards_decay_% 3.1
_diffrn_standards_interval_count 150
_diffrn_standards_number 3
_exptl_absorpt_coefficient_mu 0.078
_exptl_absorpt_correction_T_max 0.99
_exptl_absorpt_correction_T_min 0.93
_exptl_absorpt_correction_type psi-scan
_exptl_absorpt_process_details 'North et al., 1968'
_exptl_crystal_colour colorless
_exptl_crystal_density_diffrn 1.190
_exptl_crystal_density_method 'not measured'
_exptl_crystal_description plate
_exptl_crystal_F_000 628
_exptl_crystal_size_max 0.60
_exptl_crystal_size_mid 0.25
_exptl_crystal_size_min 0.10
_refine_diff_density_max 0.202
_refine_diff_density_min -0.176
_refine_diff_density_rms 0.046
_refine_ls_abs_structure_details 'Flack H D (1983), Acta Cryst. A39, 876-881'
_refine_ls_abs_structure_Flack -2(2)
_refine_ls_extinction_method none
_refine_ls_goodness_of_fit_ref 0.927
_refine_ls_hydrogen_treatment constr
_refine_ls_matrix_type full
_refine_ls_number_parameters 395
_refine_ls_number_reflns 4161
_refine_ls_number_restraints 1
_refine_ls_restrained_S_all 0.927
_refine_ls_R_factor_all 0.2198
_refine_ls_R_factor_gt 0.0466
_refine_ls_shift/su_max 0.000
_refine_ls_shift/su_mean 0.000
_refine_ls_structure_factor_coef Fsqd
_refine_ls_weighting_details 'calc w=1/[\s^2^(Fo^2^)+(0.0729P)^2^+0.0000P] where P=(Fo^2^+2Fc^2^)/3'
_refine_ls_weighting_scheme calc
_refine_ls_wR_factor_gt 0.1113
_refine_ls_wR_factor_ref 0.1645
_reflns_number_gt 1565
_reflns_number_total 4161
_reflns_threshold_expression >2sigma(I)
_cod_data_source_file np700745f-file002.cif
_cod_data_source_block zant3
_cod_depositor_comments
;
The following automatic conversions were performed:

'_symmetry_cell_setting' value 'Monoclinic' changed to 'monoclinic'
according to /home/saulius/struct/CIF-dictionaries/cif_core.dic
dictionary named 'cif_core.dic' version 2.4.1 from 2010-06-29.

Automatic conversion script
Id: cif_fix_values 1715 2011-07-08 13:25:40Z adriana 
;
_cod_original_cell_volume 1628.8(7)
_cod_original_sg_symbol_Hall 'P 2yb '
_cod_original_sg_symbol_H-M 'P 21'
_cod_database_code 1504453

loop_
_symmetry_equiv_pos_as_xyz
'x, y, z'
'-x, y+1/2, -z'

loop_
_atom_site_label
_atom_site_type_symbol
_atom_site_fract_x
_atom_site_fract_y
_atom_site_fract_z
_atom_site_U_iso_or_equiv
_atom_site_adp_type
_atom_site_occupancy
_atom_site_symmetry_multiplicity
_atom_site_calc_flag
_atom_site_refinement_flags
N1 N 0.6166(7) 0.1779(5) 0.6376(3) 0.0421(16) Uani 1 1 d .
O1 O 1.0798(10) -0.0239(6) 0.8939(3) 0.100(2) Uani 1 1 d .
O2 O 1.1384(8) 0.1333(5) 0.8322(3) 0.0788(17) Uani 1 1 d .
O3 O 0.2213(6) 0.2885(5) 0.4893(3) 0.0602(14) Uani 1 1 d .
O4 O 0.0015(8) 0.1460(5) 0.4195(3) 0.0820(18) Uani 1 1 d .
O5 O 1.0272(8) 0.5868(4) 0.7848(3) 0.0782(18) Uani 1 1 d .
C1 C 0.7850(13) -0.0690(7) 0.8305(5) 0.077(3) Uani 1 1 d .
H1 H 0.7608 -0.1298 0.8578 0.092 Uiso 1 1 calc R
C2 C 0.9401(14) -0.0089(8) 0.8428(5) 0.072(3) Uani 1 1 d .
C3 C 0.9791(11) 0.0847(7) 0.8043(4) 0.055(2) Uani 1 1 d .
C4 C 0.8614(10) 0.1189(6) 0.7515(4) 0.050(2) Uani 1 1 d .
H4 H 0.8868 0.1821 0.7268 0.059 Uiso 1 1 calc R
C5 C 0.6992(10) 0.0552(6) 0.7355(4) 0.0449(19) Uani 1 1 d .
C6 C 0.5758(10) 0.0826(6) 0.6791(4) 0.048(2) Uani 1 1 d .
C7 C 0.4467(10) 0.2323(6) 0.6102(4) 0.047(2) Uani 1 1 d .
H7 H 0.4887 0.2883 0.5770 0.056 Uiso 1 1 calc R
C8 C 0.3165(9) 0.1531(7) 0.5700(4) 0.0450(19) Uani 1 1 d .
C9 C 0.2165(10) 0.1817(7) 0.5110(4) 0.050(2) Uani 1 1 d .
C10 C 0.1037(11) 0.1059(9) 0.4748(5) 0.062(2) Uani 1 1 d .
C11 C 0.0924(10) 0.0041(8) 0.5003(5) 0.068(3) Uani 1 1 d .
H11 H 0.0154 -0.0463 0.4774 0.082 Uiso 1 1 calc R
C12 C 0.1920(11) -0.0252(7) 0.5588(4) 0.061(2) Uani 1 1 d .
H12 H 0.1875 -0.0967 0.5736 0.073 Uiso 1 1 calc R
C13 C 0.3024(9) 0.0491(6) 0.5982(4) 0.047(2) Uani 1 1 d .
C14 C 0.4155(10) 0.0228(6) 0.6613(4) 0.052(2) Uani 1 1 d .
C15 C 0.3725(11) -0.0687(6) 0.7047(5) 0.067(3) Uani 1 1 d .
H15 H 0.2630 -0.1095 0.6958 0.081 Uiso 1 1 calc R
C16 C 0.4913(13) -0.0958(6) 0.7586(5) 0.074(3) Uani 1 1 d .
H16 H 0.4593 -0.1556 0.7859 0.089 Uiso 1 1 calc R
C17 C 0.6588(12) -0.0398(6) 0.7759(4) 0.059(2) Uani 1 1 d .
C18 C 1.2074(13) 0.0647(9) 0.8861(5) 0.095(3) Uani 1 1 d .
H18A H 1.2161 0.1041 0.9305 0.114 Uiso 1 1 calc R
H18B H 1.3348 0.0389 0.8740 0.114 Uiso 1 1 calc R
C19 C 0.7638(10) 0.1604(7) 0.5827(4) 0.069(2) Uani 1 1 d .
H19A H 0.7177 0.1087 0.5489 0.104 Uiso 1 1 calc R
H19B H 0.8793 0.1339 0.6044 0.104 Uiso 1 1 calc R
H19C H 0.7903 0.2273 0.5591 0.104 Uiso 1 1 calc R
C20 C 0.3156(13) 0.3096(8) 0.4246(5) 0.104(3) Uani 1 1 d .
H20A H 0.2567 0.2682 0.3875 0.156 Uiso 1 1 calc R
H20B H 0.4486 0.2900 0.4286 0.156 Uiso 1 1 calc R
H20C H 0.3056 0.3850 0.4136 0.156 Uiso 1 1 calc R
C21 C -0.1369(13) 0.0759(8) 0.3868(5) 0.121(4) Uani 1 1 d .
H21A H -0.2305 0.0541 0.4213 0.182 Uiso 1 1 calc R
H21B H -0.0728 0.0133 0.3684 0.182 Uiso 1 1 calc R
H21C H -0.1998 0.1133 0.3488 0.182 Uiso 1 1 calc R
C22 C 0.7633(10) 0.4705(6) 0.7899(4) 0.048(2) Uani 1 1 d .
H22 H 0.8493 0.4179 0.7676 0.058 Uiso 1 1 calc R
C23 C 0.6623(11) 0.5283(6) 0.7285(4) 0.061(2) Uani 1 1 d .
H23A H 0.5599 0.5736 0.7467 0.074 Uiso 1 1 calc R
H23B H 0.7532 0.5737 0.7035 0.074 Uiso 1 1 calc R
C24 C 0.5807(10) 0.4446(6) 0.6787(4) 0.056(2) Uani 1 1 d .
H24A H 0.4975 0.4802 0.6447 0.067 Uiso 1 1 calc R
H24B H 0.6854 0.4118 0.6525 0.067 Uiso 1 1 calc R
C25 C 0.4679(9) 0.3570(5) 0.7156(4) 0.0376(18) Uani 1 1 d .
C26 C 0.4886(9) 0.3437(6) 0.7845(4) 0.051(2) Uani 1 1 d .
H26 H 0.4130 0.2908 0.8055 0.061 Uiso 1 1 calc R
C27 C 0.6207(10) 0.4045(6) 0.8324(4) 0.051(2) Uani 1 1 d .
H27 H 0.5405 0.4562 0.8582 0.062 Uiso 1 1 calc R
C28 C 0.7211(11) 0.3348(6) 0.8891(4) 0.063(2) Uani 1 1 d .
H28 H 0.8039 0.2844 0.8632 0.076 Uiso 1 1 calc R
C29 C 0.8560(12) 0.4049(8) 0.9342(5) 0.084(3) Uani 1 1 d .
H29A H 0.7794 0.4524 0.9636 0.101 Uiso 1 1 calc R
H29B H 0.9303 0.3587 0.9653 0.101 Uiso 1 1 calc R
C30 C 0.9940(11) 0.4730(7) 0.8894(5) 0.080(3) Uani 1 1 d .
H30A H 1.0682 0.5190 0.9207 0.096 Uiso 1 1 calc R
H30B H 1.0831 0.4253 0.8653 0.096 Uiso 1 1 calc R
C31 C 0.8932(11) 0.5430(7) 0.8345(4) 0.057(2) Uani 1 1 d .
C32 C 0.3388(9) 0.2875(6) 0.6723(4) 0.0466(19) Uani 1 1 d .
H32A H 0.2351 0.3311 0.6533 0.056 Uiso 1 1 calc R
H32B H 0.2825 0.2326 0.7024 0.056 Uiso 1 1 calc R
C33 C 0.5897(13) 0.2655(7) 0.9354(4) 0.082(3) Uani 1 1 d .
H33 H 0.5089 0.2234 0.9031 0.099 Uiso 1 1 calc R
C34 C 0.4543(14) 0.3303(8) 0.9819(5) 0.123(4) Uani 1 1 d .
H34A H 0.3811 0.3789 0.9529 0.185 Uiso 1 1 calc R
H34B H 0.5275 0.3708 1.0159 0.185 Uiso 1 1 calc R
H34C H 0.3687 0.2823 1.0063 0.185 Uiso 1 1 calc R
C35 C 0.7007(15) 0.1844(7) 0.9808(5) 0.111(4) Uani 1 1 d .
H35A H 0.6116 0.1401 1.0065 0.166 Uiso 1 1 calc R
H35B H 0.7816 0.2223 1.0136 0.166 Uiso 1 1 calc R
H35C H 0.7785 0.1398 0.9507 0.166 Uiso 1 1 calc R
C36 C 0.7812(12) 0.6342(7) 0.8703(5) 0.090(3) Uani 1 1 d .
H36A H 0.7268 0.6803 0.8347 0.135 Uiso 1 1 calc R
H36B H 0.8665 0.6752 0.8998 0.135 Uiso 1 1 calc R
H36C H 0.6802 0.6042 0.8987 0.135 Uiso 1 1 calc R
C37 C 1.1668(13) 0.6595(8) 0.8101(5) 0.106(4) Uani 1 1 d .
H37A H 1.2372 0.6267 0.8481 0.159 Uiso 1 1 calc R
H37B H 1.1047 0.7236 0.8270 0.159 Uiso 1 1 calc R
H37C H 1.2535 0.6777 0.7723 0.159 Uiso 1 1 calc R

loop_
_atom_site_aniso_label
_atom_site_aniso_U_11
_atom_site_aniso_U_22
_atom_site_aniso_U_33
_atom_site_aniso_U_23
_atom_site_aniso_U_13
_atom_site_aniso_U_12
N1 0.034(4) 0.051(4) 0.042(4) 0.000(3) 0.001(3) 0.002(3)
O1 0.112(5) 0.089(5) 0.099(5) 0.038(4) -0.038(4) -0.002(5)
O2 0.075(4) 0.088(4) 0.073(4) 0.017(4) -0.019(3) -0.013(4)
O3 0.062(3) 0.061(4) 0.058(4) 0.005(3) -0.001(3) -0.008(3)
O4 0.072(4) 0.107(5) 0.067(4) -0.006(4) -0.015(3) -0.035(4)
O5 0.080(4) 0.084(5) 0.071(4) -0.017(3) -0.004(3) -0.029(4)
C1 0.093(7) 0.052(6) 0.085(7) 0.034(5) -0.017(6) 0.000(5)
C2 0.080(7) 0.066(7) 0.072(7) 0.018(6) -0.015(5) -0.001(6)
C3 0.053(5) 0.051(6) 0.062(6) 0.006(5) 0.000(5) -0.007(5)
C4 0.053(5) 0.041(5) 0.055(5) 0.005(4) -0.002(4) -0.001(4)
C5 0.046(5) 0.045(6) 0.043(5) 0.008(4) -0.001(4) 0.005(4)
C6 0.050(5) 0.030(5) 0.064(6) -0.003(4) 0.015(4) -0.002(4)
C7 0.048(5) 0.044(5) 0.049(5) 0.002(4) 0.003(4) -0.006(4)
C8 0.040(5) 0.038(5) 0.057(5) -0.011(5) 0.010(4) 0.000(4)
C9 0.041(5) 0.056(6) 0.053(5) -0.006(5) -0.001(4) -0.007(5)
C10 0.047(5) 0.092(8) 0.048(6) -0.010(6) 0.007(4) -0.008(6)
C11 0.046(5) 0.076(8) 0.081(7) -0.017(6) -0.002(5) -0.009(5)
C12 0.067(5) 0.043(5) 0.073(6) -0.013(5) 0.013(5) -0.002(5)
C13 0.038(4) 0.031(5) 0.073(6) -0.016(5) 0.008(4) -0.002(4)
C14 0.047(5) 0.037(5) 0.072(6) -0.003(5) 0.016(4) -0.004(4)
C15 0.059(6) 0.051(6) 0.091(7) -0.001(6) -0.006(5) -0.009(5)
C16 0.081(7) 0.043(6) 0.098(8) 0.021(5) 0.010(6) -0.014(5)
C17 0.071(6) 0.034(5) 0.074(6) 0.005(5) 0.006(5) -0.004(5)
C18 0.081(6) 0.103(9) 0.100(8) 0.010(7) -0.024(6) 0.012(7)
C19 0.051(5) 0.077(6) 0.080(6) 0.005(5) 0.025(4) 0.012(4)
C20 0.118(8) 0.108(8) 0.085(7) 0.021(6) 0.021(6) -0.034(7)
C21 0.104(7) 0.173(11) 0.086(7) -0.022(7) -0.028(6) -0.055(8)
C22 0.057(5) 0.039(5) 0.049(5) -0.012(4) -0.008(4) 0.004(4)
C23 0.068(5) 0.057(6) 0.059(6) 0.005(5) -0.006(4) -0.005(4)
C24 0.066(5) 0.046(5) 0.056(5) 0.003(4) -0.014(4) 0.000(4)
C25 0.044(4) 0.029(4) 0.040(5) -0.005(4) 0.004(4) 0.003(4)
C26 0.056(5) 0.046(5) 0.051(6) -0.012(5) 0.002(4) -0.003(4)
C27 0.060(5) 0.047(5) 0.047(5) 0.002(4) 0.007(4) 0.009(4)
C28 0.078(6) 0.061(6) 0.049(6) -0.015(5) -0.010(5) 0.004(5)
C29 0.093(7) 0.089(7) 0.069(6) -0.006(6) -0.009(5) -0.019(6)
C30 0.071(6) 0.091(7) 0.077(6) -0.019(6) -0.026(5) -0.013(6)
C31 0.056(5) 0.065(6) 0.052(5) -0.006(5) -0.001(5) -0.012(5)
C32 0.042(4) 0.048(5) 0.050(5) -0.002(4) -0.003(4) 0.012(4)
C33 0.117(7) 0.079(7) 0.051(6) 0.020(6) 0.002(5) -0.020(6)
C34 0.123(9) 0.131(10) 0.116(9) 0.033(8) 0.062(8) 0.021(8)
C35 0.164(10) 0.100(8) 0.069(7) 0.043(6) -0.001(6) 0.020(7)
C36 0.100(7) 0.058(6) 0.111(7) -0.046(6) -0.003(6) -0.012(5)
C37 0.098(7) 0.125(9) 0.095(7) -0.027(7) 0.005(6) -0.058(7)

loop_
_atom_type_symbol
_atom_type_description
_atom_type_scat_dispersion_real
_atom_type_scat_dispersion_imag
_atom_type_scat_source
C C 0.0033 0.0016 'International Tables Vol C Tables 4.2.6.8 and 6.1.1.4'
H H 0.0000 0.0000 'International Tables Vol C Tables 4.2.6.8 and 6.1.1.4'
N N 0.0061 0.0033 'International Tables Vol C Tables 4.2.6.8 and 6.1.1.4'
O O 0.0106 0.0060 'International Tables Vol C Tables 4.2.6.8 and 6.1.1.4'

loop_
_geom_angle_atom_site_label_1
_geom_angle_atom_site_label_2
_geom_angle_atom_site_label_3
_geom_angle
C6 N1 C7 114.3(5)
C6 N1 C19 113.4(6)
C7 N1 C19 112.5(5)
C2 O1 C18 105.3(7)
C3 O2 C18 106.7(7)
C9 O3 C20 116.4(6)
C10 O4 C21 117.4(8)
C37 O5 C31 118.1(6)
C2 C1 C17 119.4(8)
C2 C1 H1 120.3
C17 C1 H1 120.3
C1 C2 O1 128.0(9)
C1 C2 C3 122.2(9)
O1 C2 C3 109.8(8)
C4 C3 O2 129.3(8)
C4 C3 C2 121.6(8)
O2 C3 C2 108.9(8)
C3 C4 C5 117.7(7)
C3 C4 H4 121.1
C5 C4 H4 121.1
C6 C5 C4 121.0(7)
C6 C5 C17 118.7(7)
C4 C5 C17 120.3(7)
C14 C6 C5 123.1(7)
C14 C6 N1 117.8(7)
C5 C6 N1 119.1(7)
N1 C7 C8 110.9(6)
N1 C7 C32 109.3(5)
C8 C7 C32 111.7(5)
N1 C7 H7 108.3
C8 C7 H7 108.3
C32 C7 H7 108.3
C9 C8 C13 121.1(7)
C9 C8 C7 122.6(8)
C13 C8 C7 116.3(7)
C8 C9 O3 118.6(7)
C8 C9 C10 120.7(8)
O3 C9 C10 120.7(8)
C11 C10 O4 125.8(9)
C11 C10 C9 119.0(8)
O4 C10 C9 115.0(9)
C12 C11 C10 120.7(9)
C12 C11 H11 119.6
C10 C11 H11 119.6
C11 C12 C13 122.2(8)
C11 C12 H12 118.9
C13 C12 H12 118.9
C8 C13 C12 116.1(7)
C8 C13 C14 118.5(7)
C12 C13 C14 125.1(7)
C6 C14 C15 117.1(8)
C6 C14 C13 120.8(7)
C15 C14 C13 121.9(7)
C16 C15 C14 119.9(8)
C16 C15 H15 120.0
C14 C15 H15 120.0
C15 C16 C17 124.2(8)
C15 C16 H16 117.9
C17 C16 H16 117.9
C16 C17 C1 124.5(8)
C16 C17 C5 116.7(8)
C1 C17 C5 118.7(8)
O2 C18 O1 109.1(7)
O2 C18 H18A 109.9
O1 C18 H18A 109.9
O2 C18 H18B 109.9
O1 C18 H18B 109.9
H18A C18 H18B 108.3
N1 C19 H19A 109.5
N1 C19 H19B 109.5
H19A C19 H19B 109.5
N1 C19 H19C 109.5
H19A C19 H19C 109.5
H19B C19 H19C 109.5
O3 C20 H20A 109.5
O3 C20 H20B 109.5
H20A C20 H20B 109.5
O3 C20 H20C 109.5
H20A C20 H20C 109.5
H20B C20 H20C 109.5
O4 C21 H21A 109.5
O4 C21 H21B 109.5
H21A C21 H21B 109.5
O4 C21 H21C 109.5
H21A C21 H21C 109.5
H21B C21 H21C 109.5
C27 C22 C31 114.5(6)
C27 C22 C23 110.6(6)
C31 C22 C23 114.3(6)
C27 C22 H22 105.5
C31 C22 H22 105.5
C23 C22 H22 105.5
C24 C23 C22 108.7(6)
C24 C23 H23A 109.9
C22 C23 H23A 109.9
C24 C23 H23B 109.9
C22 C23 H23B 109.9
H23A C23 H23B 108.3
C25 C24 C23 113.8(6)
C25 C24 H24A 108.8
C23 C24 H24A 108.8
C25 C24 H24B 108.8
C23 C24 H24B 108.8
H24A C24 H24B 107.7
C26 C25 C32 122.3(6)
C26 C25 C24 119.2(6)
C32 C25 C24 118.5(6)
C25 C26 C27 126.9(7)
C25 C26 H26 116.5
C27 C26 H26 116.5
C26 C27 C22 110.9(6)
C26 C27 C28 114.5(6)
C22 C27 C28 111.9(6)
C26 C27 H27 106.3
C22 C27 H27 106.3
C28 C27 H27 106.3
C33 C28 C29 111.5(7)
C33 C28 C27 116.1(7)
C29 C28 C27 110.0(7)
C33 C28 H28 106.1
C29 C28 H28 106.1
C27 C28 H28 106.1
C30 C29 C28 112.9(7)
C30 C29 H29A 109.0
C28 C29 H29A 109.0
C30 C29 H29B 109.0
C28 C29 H29B 109.0
H29A C29 H29B 107.8
C31 C30 C29 113.6(7)
C31 C30 H30A 108.8
C29 C30 H30A 108.8
C31 C30 H30B 108.8
C29 C30 H30B 108.8
H30A C30 H30B 107.7
O5 C31 C30 111.2(7)
O5 C31 C22 104.4(6)
C30 C31 C22 108.1(6)
O5 C31 C36 109.9(7)
C30 C31 C36 110.8(7)
C22 C31 C36 112.2(7)
C25 C32 C7 112.2(5)
C25 C32 H32A 109.2
C7 C32 H32A 109.2
C25 C32 H32B 109.2
C7 C32 H32B 109.2
H32A C32 H32B 107.9
C34 C33 C28 113.8(7)
C34 C33 C35 109.8(7)
C28 C33 C35 112.8(8)
C34 C33 H33 106.6
C28 C33 H33 106.6
C35 C33 H33 106.6
C33 C34 H34A 109.5
C33 C34 H34B 109.5
H34A C34 H34B 109.5
C33 C34 H34C 109.5
H34A C34 H34C 109.5
H34B C34 H34C 109.5
C33 C35 H35A 109.5
C33 C35 H35B 109.5
H35A C35 H35B 109.5
C33 C35 H35C 109.5
H35A C35 H35C 109.5
H35B C35 H35C 109.5
C31 C36 H36A 109.5
C31 C36 H36B 109.5
H36A C36 H36B 109.5
C31 C36 H36C 109.5
H36A C36 H36C 109.5
H36B C36 H36C 109.5
O5 C37 H37A 109.5
O5 C37 H37B 109.5
H37A C37 H37B 109.5
O5 C37 H37C 109.5
H37A C37 H37C 109.5
H37B C37 H37C 109.5

loop_
_geom_bond_atom_site_label_1
_geom_bond_atom_site_label_2
_geom_bond_distance
N1 C6 1.446(8)
N1 C7 1.456(8)
N1 C19 1.473(8)
O1 C2 1.382(9)
O1 C18 1.421(10)
O2 C3 1.367(8)
O2 C18 1.411(9)
O3 C9 1.388(8)
O3 C20 1.410(9)
O4 C10 1.356(9)
O4 C21 1.437(9)
O5 C37 1.409(8)
O5 C31 1.430(8)
C1 C2 1.333(11)
C1 C17 1.400(10)
C1 H1 0.9300
C2 C3 1.396(10)
C3 C4 1.357(9)
C4 C5 1.410(9)
C4 H4 0.9300
C5 C6 1.409(9)
C5 C17 1.432(9)
C6 C14 1.381(9)
C7 C8 1.537(10)
C7 C32 1.551(9)
C7 H7 0.9800
C8 C9 1.359(9)
C8 C13 1.400(9)
C9 C10 1.403(10)
C10 C11 1.355(10)
C11 C12 1.352(9)
C11 H11 0.9300
C12 C13 1.412(9)
C12 H12 0.9300
C13 C14 1.463(9)
C14 C15 1.432(9)
C15 C16 1.353(10)
C15 H15 0.9300
C16 C17 1.396(10)
C16 H16 0.9300
C18 H18A 0.9700
C18 H18B 0.9700
C19 H19A 0.9600
C19 H19B 0.9600
C19 H19C 0.9600
C20 H20A 0.9600
C20 H20B 0.9600
C20 H20C 0.9600
C21 H21A 0.9600
C21 H21B 0.9600
C21 H21C 0.9600
C22 C27 1.516(9)
C22 C31 1.527(9)
C22 C23 1.532(9)
C22 H22 0.9800
C23 C24 1.512(9)
C23 H23A 0.9700
C23 H23B 0.9700
C24 C25 1.511(9)
C24 H24A 0.9700
C24 H24B 0.9700
C25 C26 1.318(7)
C25 C32 1.489(9)
C26 C27 1.493(9)
C26 H26 0.9300
C27 C28 1.543(9)
C27 H27 0.9800
C28 C33 1.530(10)
C28 C29 1.537(10)
C28 H28 0.9800
C29 C30 1.532(10)
C29 H29A 0.9700
C29 H29B 0.9700
C30 C31 1.524(10)
C30 H30A 0.9700
C30 H30B 0.9700
C31 C36 1.531(10)
C32 H32A 0.9700
C32 H32B 0.9700
C33 C34 1.517(12)
C33 C35 1.530(11)
C33 H33 0.9800
C34 H34A 0.9600
C34 H34B 0.9600
C34 H34C 0.9600
C35 H35A 0.9600
C35 H35B 0.9600
C35 H35C 0.9600
C36 H36A 0.9600
C36 H36B 0.9600
C36 H36C 0.9600
C37 H37A 0.9600
C37 H37B 0.9600
C37 H37C 0.9600

loop_
_cod_related_entry_id
_cod_related_entry_database
_cod_related_entry_code
1 ChemSpider 23340709
